data_7001286
loop_
_publ_author_name
'Cooke, Michael W.'
'Santoni, Marie-Pierre'
'Hanan, Garry S.'
'Proust, Anna'
'Hasenknopf, Bernold'

_publ_section_title
;
 A divergent strategy for covalently-tethered (tpy)2Ru(ii) systems
 based on Rh2(N,N&#x2032;-diphenylbenzamidinates)4
;
_journal_issue 19
_journal_name_full 'Dalton Transactions'
_journal_page_first 3671
_journal_page_last 3673
_journal_paper_doi 10.1039/b904011k
_journal_year 2009
_chemical_compound_source 'Synthesized by the authors. See text'
_chemical_formula_moiety 'C76 H64 N12 Rh2'
_chemical_formula_sum 'C76 H64 N12 Rh2'
_chemical_formula_weight 1351.21
_chemical_name_systematic
;
?
;
_space_group_IT_number 85
_symmetry_cell_setting tetragonal
_symmetry_space_group_name_Hall '-P 4a'
_symmetry_space_group_name_H-M 'P 4/n :2'
_atom_sites_solution_hydrogens geom
_atom_sites_solution_primary direct
_atom_sites_solution_secondary difmap
_audit_creation_method SHELXL-97
_cell_angle_alpha 90
_cell_angle_beta 90
_cell_angle_gamma 90
_cell_formula_units_Z 2
_cell_length_a 17.6228(9)
_cell_length_b 17.6228(9)
_cell_length_c 11.8846(15)
_cell_measurement_reflns_used 10643
_cell_measurement_temperature 100
_cell_measurement_theta_max 55.79
_cell_measurement_theta_min 3.55
_cell_volume 3690.9(5)
_computing_cell_refinement 'SAINT V7.34A (Bruker AXS, 2006b)'
_computing_data_collection 'APEX2 v2.1-0 (Bruker AXS, 2006a)'
_computing_data_reduction 'SAINT V7.34A (Bruker AXS, 2006b)'
_computing_molecular_graphics 'SHELXTL v6.12 (Bruker AXS, 2001)'
_computing_publication_material 'UdMX (Maris, 2004)'
_computing_structure_refinement 'SHELXL97 (Sheldrick, 2008)'
_computing_structure_solution 'SHELXS97 (Sheldrick, 2008)'
_diffrn_ambient_temperature 100
_diffrn_detector_area_resol_mean 8.3
_diffrn_measured_fraction_theta_full 0.992
_diffrn_measured_fraction_theta_max 0.992
_diffrn_measurement_device_type 'Bruker Microstar'
_diffrn_measurement_method \w
_diffrn_radiation_monochromator 'Helios optics'
_diffrn_radiation_source 'Rotating Anode'
_diffrn_radiation_type CuK\a
_diffrn_radiation_wavelength 1.54178
_diffrn_reflns_av_R_equivalents 0.137
_diffrn_reflns_av_sigmaI/netI 0.0441
_diffrn_reflns_limit_h_max 18
_diffrn_reflns_limit_h_min -18
_diffrn_reflns_limit_k_max 18
_diffrn_reflns_limit_k_min -18
_diffrn_reflns_limit_l_max 12
_diffrn_reflns_limit_l_min -10
_diffrn_reflns_number 34221
_diffrn_reflns_theta_full 56.10
_diffrn_reflns_theta_max 56.10
_diffrn_reflns_theta_min 3.55
_exptl_absorpt_coefficient_mu 3.985
_exptl_absorpt_correction_T_max 0.7873
_exptl_absorpt_correction_T_min 0.7311
_exptl_absorpt_correction_type multi-scan
_exptl_absorpt_process_details 'Sadabs (Sheldrick, 1996)'
_exptl_crystal_colour red
_exptl_crystal_density_diffrn 1.216
_exptl_crystal_density_method 'not measured'
_exptl_crystal_description block
_exptl_crystal_F_000 1388
_exptl_crystal_size_max 0.08
_exptl_crystal_size_mid 0.06
_exptl_crystal_size_min 0.06
_refine_diff_density_max 1.455
_refine_diff_density_min -0.545
_refine_diff_density_rms 0.107
_refine_ls_extinction_method none
_refine_ls_goodness_of_fit_ref 1.028
_refine_ls_hydrogen_treatment constr
_refine_ls_matrix_type full
_refine_ls_number_parameters 207
_refine_ls_number_reflns 2400
_refine_ls_number_restraints 0
_refine_ls_restrained_S_all 1.028
_refine_ls_R_factor_all 0.0459
_refine_ls_R_factor_gt 0.0363
_refine_ls_shift/su_max 0.000
_refine_ls_shift/su_mean 0.000
_refine_ls_structure_factor_coef Fsqd
_refine_ls_weighting_details 'calc w=1/[\s^2^(Fo^2^)+(0.0583P)^2^] where P=(Fo^2^+2Fc^2^)/3'
_refine_ls_weighting_scheme calc
_refine_ls_wR_factor_gt 0.0884
_refine_ls_wR_factor_ref 0.0905
_reflns_number_gt 1949
_reflns_number_total 2400
_reflns_threshold_expression I>2\s(I)
_cod_data_source_file b904011k.txt
_cod_data_source_block gar129
_cod_depositor_comments
;
The following automatic conversions were performed:
'_geom_angle_publ_flag' value 'Y' changed to 'y' according to
'/home/saulius/struct/CIF-dictionaries/cif_core.dic' dictionary named
'cif_core.dic' version 2.4.1 from 2010-06-29 (55
times).

'_geom_bond_publ_flag' value 'Y' changed to 'y' according to
'/home/saulius/struct/CIF-dictionaries/cif_core.dic' dictionary named
'cif_core.dic' version 2.4.1 from 2010-06-29 (33 times).

Automatic conversion script
Id: cif_fix_enum 1527 2010-12-29 10:47:43Z saulius 
;
_cod_original_sg_symbol_H-M P4/n
_cod_database_code 7001286

loop_
_symmetry_equiv_pos_as_xyz
'x, y, z'
'-x+1/2, -y+1/2, z'
'-y+1/2, x, z'
'y, -x+1/2, z'
'-x, -y, -z'
'x-1/2, y-1/2, -z'
'y-1/2, -x, -z'
'-y, x-1/2, -z'

loop_
_atom_site_label
_atom_site_type_symbol
_atom_site_fract_x
_atom_site_fract_y
_atom_site_fract_z
_atom_site_U_iso_or_equiv
_atom_site_adp_type
_atom_site_occupancy
_atom_site_symmetry_multiplicity
_atom_site_calc_flag
_atom_site_refinement_flags
_atom_site_disorder_assembly
_atom_site_disorder_group
Rh1 Rh 0.2500 0.2500 0.31576(5) 0.0240(2) Uani 1 4 d S . .
Rh2 Rh 0.2500 0.2500 0.51729(5) 0.0264(2) Uani 1 4 d S . .
N1 N 0.29302(16) 0.14219(15) 0.3233(3) 0.0269(8) Uani 1 1 d . . .
N2 N 0.25842(16) 0.13405(16) 0.5101(3) 0.0276(8) Uani 1 1 d . . .
N9 N 0.3355(2) -0.21652(17) 0.3649(4) 0.0801(14) Uani 1 1 d . . .
H9A H 0.3655 -0.2413 0.4111 0.120 Uiso 1 1 calc R . .
H9B H 0.3147 -0.2402 0.3073 0.120 Uiso 1 1 calc R . .
C1 C 0.28141(19) 0.0998(2) 0.4162(4) 0.0302(10) Uani 1 1 d . . .
C2 C 0.29266(19) 0.01617(19) 0.4101(3) 0.0302(10) Uani 1 1 d . . .
C3 C 0.3378(2) -0.0229(2) 0.4864(4) 0.0355(11) Uani 1 1 d . . .
H3 H 0.3590 0.0031 0.5489 0.043 Uiso 1 1 calc R . .
C4 C 0.3520(2) -0.0999(2) 0.4719(4) 0.0424(11) Uani 1 1 d . . .
H4 H 0.3836 -0.1258 0.5239 0.051 Uiso 1 1 calc R . .
C5 C 0.3206(2) -0.1389(2) 0.3829(4) 0.0529(14) Uani 1 1 d . . .
C6 C 0.2734(2) -0.1002(2) 0.3066(4) 0.0502(13) Uani 1 1 d . . .
H6 H 0.2502 -0.1267 0.2461 0.060 Uiso 1 1 calc R . .
C7 C 0.2611(2) -0.0237(2) 0.3202(4) 0.0377(11) Uani 1 1 d . . .
H7 H 0.2304 0.0026 0.2672 0.045 Uiso 1 1 calc R . .
C8 C 0.3432(2) 0.11700(17) 0.2365(4) 0.0319(10) Uani 1 1 d . . .
C9 C 0.4148(2) 0.08705(19) 0.2638(4) 0.0397(11) Uani 1 1 d . . .
H9 H 0.4294 0.0805 0.3402 0.048 Uiso 1 1 calc R . .
C10 C 0.4647(2) 0.0669(2) 0.1759(4) 0.0530(14) Uani 1 1 d . . .
H10 H 0.5131 0.0463 0.1931 0.064 Uiso 1 1 calc R . .
C11 C 0.4436(3) 0.0770(2) 0.0655(4) 0.0577(14) Uani 1 1 d . . .
H11 H 0.4774 0.0633 0.0065 0.069 Uiso 1 1 calc R . .
C12 C 0.3735(3) 0.1070(2) 0.0408(4) 0.0521(12) Uani 1 1 d . . .
H12 H 0.3594 0.1147 -0.0355 0.063 Uiso 1 1 calc R . .
C13 C 0.3235(2) 0.1258(2) 0.1253(4) 0.0399(11) Uani 1 1 d . . .
H13 H 0.2747 0.1452 0.1066 0.048 Uiso 1 1 calc R . .
C14 C 0.2255(2) 0.09244(19) 0.6006(4) 0.0319(10) Uani 1 1 d . . .
C15 C 0.1599(2) 0.0500(2) 0.5848(4) 0.0408(11) Uani 1 1 d . . .
H15 H 0.1383 0.0459 0.5118 0.049 Uiso 1 1 calc R . .
C16 C 0.1258(2) 0.0135(2) 0.6748(4) 0.0452(12) Uani 1 1 d . . .
H16 H 0.0813 -0.0158 0.6631 0.054 Uiso 1 1 calc R . .
C17 C 0.1563(3) 0.0194(2) 0.7818(4) 0.0539(13) Uani 1 1 d . . .
H17 H 0.1328 -0.0054 0.8436 0.065 Uiso 1 1 calc R . .
C18 C 0.2210(3) 0.0617(2) 0.7977(4) 0.0562(13) Uani 1 1 d . . .
H18 H 0.2425 0.0661 0.8706 0.067 Uiso 1 1 calc R . .
C19 C 0.2551(2) 0.0981(2) 0.7062(4) 0.0429(11) Uani 1 1 d . . .
H19 H 0.2997 0.1273 0.7178 0.051 Uiso 1 1 calc R . .

loop_
_atom_site_aniso_label
_atom_site_aniso_U_11
_atom_site_aniso_U_22
_atom_site_aniso_U_33
_atom_site_aniso_U_23
_atom_site_aniso_U_13
_atom_site_aniso_U_12
Rh1 0.0175(2) 0.0175(2) 0.0371(4) 0.000 0.000 0.000
Rh2 0.0203(2) 0.0203(2) 0.0385(5) 0.000 0.000 0.000
N1 0.0274(16) 0.0214(15) 0.032(2) -0.0014(15) 0.0062(15) 0.0032(12)
N2 0.0293(18) 0.0218(16) 0.032(2) 0.0051(15) 0.0089(15) 0.0004(13)
N9 0.095(3) 0.0177(19) 0.127(4) 0.004(2) -0.022(3) 0.0112(19)
C1 0.0215(19) 0.030(2) 0.039(3) 0.004(2) 0.0093(19) -0.0002(15)
C2 0.028(2) 0.0214(19) 0.041(3) 0.008(2) 0.014(2) -0.0014(16)
C3 0.032(2) 0.029(2) 0.045(3) 0.011(2) 0.014(2) 0.0010(18)
C4 0.035(2) 0.033(3) 0.059(3) 0.017(2) 0.008(2) 0.0057(19)
C5 0.050(3) 0.025(2) 0.083(4) 0.008(3) 0.006(3) 0.001(2)
C6 0.054(3) 0.026(2) 0.070(4) -0.001(2) -0.006(2) 0.001(2)
C7 0.036(2) 0.025(2) 0.052(3) 0.010(2) 0.009(2) -0.0005(17)
C8 0.033(2) 0.0171(18) 0.045(3) 0.0047(19) 0.015(2) 0.0018(15)
C9 0.036(2) 0.031(2) 0.052(3) 0.015(2) 0.019(2) 0.0059(18)
C10 0.049(3) 0.041(2) 0.069(4) 0.018(2) 0.031(3) 0.018(2)
C11 0.074(4) 0.046(3) 0.053(4) 0.011(2) 0.036(3) 0.017(2)
C12 0.061(3) 0.053(3) 0.043(3) 0.008(2) 0.015(3) 0.018(2)
C13 0.044(2) 0.041(2) 0.034(3) 0.004(2) 0.012(2) 0.0140(19)
C14 0.038(2) 0.0208(19) 0.037(3) -0.0008(18) 0.010(2) 0.0039(17)
C15 0.041(2) 0.035(2) 0.046(3) -0.015(2) 0.011(2) -0.0059(19)
C16 0.055(3) 0.027(2) 0.054(4) -0.011(2) 0.023(3) -0.0137(19)
C17 0.075(3) 0.039(3) 0.048(4) 0.002(2) 0.033(3) -0.011(2)
C18 0.071(3) 0.060(3) 0.037(3) 0.003(2) 0.013(3) -0.011(3)
C19 0.044(2) 0.042(2) 0.043(3) 0.005(2) 0.007(2) -0.0072(19)

loop_
_atom_type_symbol
_atom_type_description
_atom_type_scat_dispersion_real
_atom_type_scat_dispersion_imag
_atom_type_scat_source
C C 0.0181 0.0091 'International Tables Vol C Tables 4.2.6.8 and 6.1.1.4'
H H 0.0000 0.0000 'International Tables Vol C Tables 4.2.6.8 and 6.1.1.4'
N N 0.0311 0.0180 'International Tables Vol C Tables 4.2.6.8 and 6.1.1.4'
Rh Rh 0.0927 3.6045 'International Tables Vol C Tables 4.2.6.8 and 6.1.1.4'

loop_
_geom_angle_atom_site_label_1
_geom_angle_atom_site_label_2
_geom_angle_atom_site_label_3
_geom_angle_site_symmetry_1
_geom_angle_site_symmetry_2
_geom_angle_site_symmetry_3
_geom_angle
_geom_angle_publ_flag
N1 RH1 N1 2 . . 174.97(18) y
N1 RH1 N1 2 . 3 89.887(8) y
N1 RH1 N1 . . 3 89.891(8) y
N1 RH1 N1 2 . 4 89.889(8) y
N1 RH1 N1 . . 4 89.891(8) y
N1 RH1 N1 3 . 4 174.97(18) y
N1 RH1 RH2 2 . . 87.48(9) y
N1 RH1 RH2 . . . 87.48(9) y
N1 RH1 RH2 3 . . 87.48(9) y
N1 RH1 RH2 4 . . 87.48(9) y
N2 RH2 N2 2 . 3 89.903(8) y
N2 RH2 N2 2 . 4 89.902(8) y
N2 RH2 N2 3 . 4 175.26(18) y
N2 RH2 N2 2 . . 175.26(18) y
N2 RH2 N2 3 . . 89.901(7) y
N2 RH2 N2 4 . . 89.902(8) y
N2 RH2 RH1 2 . . 87.63(9) y
N2 RH2 RH1 3 . . 87.63(9) y
N2 RH2 RH1 4 . . 87.63(9) y
N2 RH2 RH1 . . . 87.63(9) y
C1 N1 C8 . . . 120.8(3) y
C1 N1 RH1 . . . 119.6(2) y
C8 N1 RH1 . . . 119.1(2) y
C1 N2 C14 . . . 121.5(3) y
C1 N2 RH2 . . . 120.6(2) y
C14 N2 RH2 . . . 116.9(2) y
C5 N9 H9A . . . 120 ?
C5 N9 H9B . . . 120 ?
H9A N9 H9B . . . 120 ?
N2 C1 N1 . . . 118.7(3) y
N2 C1 C2 . . . 122.0(3) y
N1 C1 C2 . . . 119.2(4) y
C3 C2 C7 . . . 118.6(3) y
C3 C2 C1 . . . 122.4(4) y
C7 C2 C1 . . . 118.9(3) y
C2 C3 C4 . . . 120.4(4) y
C2 C3 H3 . . . 119.8 ?
C4 C3 H3 . . . 119.8 ?
C5 C4 C3 . . . 120.6(4) y
C5 C4 H4 . . . 119.7 ?
C3 C4 H4 . . . 119.7 ?
C4 C5 C6 . . . 119.4(4) y
C4 C5 N9 . . . 121.7(4) y
C6 C5 N9 . . . 118.9(4) y
C7 C6 C5 . . . 119.5(4) y
C7 C6 H6 . . . 120.2 ?
C5 C6 H6 . . . 120.2 ?
C6 C7 C2 . . . 121.4(4) y
C6 C7 H7 . . . 119.3 ?
C2 C7 H7 . . . 119.3 ?
C13 C8 C9 . . . 119.4(4) y
C13 C8 N1 . . . 120.1(3) y
C9 C8 N1 . . . 120.4(4) y
C8 C9 C10 . . . 118.9(4) y
C8 C9 H9 . . . 120.6 ?
C10 C9 H9 . . . 120.6 ?
C11 C10 C9 . . . 120.4(4) y
C11 C10 H10 . . . 119.8 ?
C9 C10 H10 . . . 119.8 ?
C10 C11 C12 . . . 119.7(4) y
C10 C11 H11 . . . 120.2 ?
C12 C11 H11 . . . 120.2 ?
C11 C12 C13 . . . 120.8(5) y
C11 C12 H12 . . . 119.6 ?
C13 C12 H12 . . . 119.6 ?
C8 C13 C12 . . . 120.7(4) y
C8 C13 H13 . . . 119.6 ?
C12 C13 H13 . . . 119.6 ?
C19 C14 C15 . . . 118.8(4) y
C19 C14 N2 . . . 120.1(3) y
C15 C14 N2 . . . 121.0(4) y
C16 C15 C14 . . . 120.4(4) y
C16 C15 H15 . . . 119.8 ?
C14 C15 H15 . . . 119.8 ?
C17 C16 C15 . . . 120.4(4) y
C17 C16 H16 . . . 119.8 ?
C15 C16 H16 . . . 119.8 ?
C18 C17 C16 . . . 119.3(4) y
C18 C17 H17 . . . 120.4 ?
C16 C17 H17 . . . 120.4 ?
C17 C18 C19 . . . 119.9(5) y
C17 C18 H18 . . . 120.1 ?
C19 C18 H18 . . . 120.1 ?
C14 C19 C18 . . . 121.2(4) y
C14 C19 H19 . . . 119.4 ?
C18 C19 H19 . . . 119.4 ?

loop_
_geom_bond_atom_site_label_1
_geom_bond_atom_site_label_2
_geom_bond_site_symmetry_1
_geom_bond_site_symmetry_2
_geom_bond_distance
_geom_bond_publ_flag
Rh1 N1 . 2 2.048(3) y
Rh1 N1 . . 2.048(3) y
Rh1 N1 . 3 2.048(3) y
Rh1 N1 . 4 2.048(3) y
Rh1 Rh2 . . 2.3950(9) y
Rh2 N2 . 2 2.051(3) y
Rh2 N2 . 3 2.051(3) y
Rh2 N2 . 4 2.051(3) y
Rh2 N2 . . 2.051(3) y
N1 C1 . . 1.349(5) y
N1 C8 . . 1.430(5) y
N2 C1 . . 1.332(5) y
N2 C14 . . 1.425(5) y
N9 C5 . . 1.410(5) y
N9 H9a . . 0.88 ?
N9 H9b . . 0.88 ?
C1 C2 . . 1.488(5) y
C2 C3 . . 1.389(5) y
C2 C7 . . 1.394(5) y
C3 C4 . . 1.390(5) y
C3 H3 . . 0.95 ?
C4 C5 . . 1.378(6) y
C4 H4 . . 0.95 ?
C5 C6 . . 1.406(6) y
C6 C7 . . 1.375(5) y
C6 H6 . . 0.95 ?
C7 H7 . . 0.95 ?
C8 C13 . . 1.376(6) y
C8 C9 . . 1.405(5) y
C9 C10 . . 1.410(5) y
C9 H9 . . 0.95 ?
C10 C11 . . 1.376(6) y
C10 H10 . . 0.95 ?
C11 C12 . . 1.376(6) y
C11 H11 . . 0.95 ?
C12 C13 . . 1.377(6) y
C12 H12 . . 0.95 ?
C13 H13 . . 0.95 ?
C14 C19 . . 1.363(5) y
C14 C15 . . 1.390(5) y
C15 C16 . . 1.385(5) y
C15 H15 . . 0.95 ?
C16 C17 . . 1.384(6) y
C16 H16 . . 0.95 ?
C17 C18 . . 1.375(6) y
C17 H17 . . 0.95 ?
C18 C19 . . 1.398(6) y
C18 H18 . . 0.95 ?
C19 H19 . . 0.95 ?

loop_
_geom_torsion_atom_site_label_1
_geom_torsion_atom_site_label_2
_geom_torsion_atom_site_label_3
_geom_torsion_atom_site_label_4
_geom_torsion_site_symmetry_1
_geom_torsion_site_symmetry_2
_geom_torsion_site_symmetry_3
_geom_torsion_site_symmetry_4
_geom_torsion
_geom_torsion_publ_flag
N1 RH1 RH2 N2 2 . . 2 -17.60(11) ?
N1 RH1 RH2 N2 . . . 2 162.40(11) ?
N1 RH1 RH2 N2 3 . . 2 72.40(11) ?
N1 RH1 RH2 N2 4 . . 2 -107.60(11) ?
N1 RH1 RH2 N2 2 . . 3 -107.60(11) ?
N1 RH1 RH2 N2 . . . 3 72.40(11) ?
N1 RH1 RH2 N2 3 . . 3 -17.60(11) ?
N1 RH1 RH2 N2 4 . . 3 162.40(11) ?
N1 RH1 RH2 N2 2 . . 4 72.40(11) ?
N1 RH1 RH2 N2 . . . 4 -107.60(11) ?
N1 RH1 RH2 N2 3 . . 4 162.40(11) ?
N1 RH1 RH2 N2 4 . . 4 -17.60(11) ?
N1 RH1 RH2 N2 2 . . . 162.40(11) ?
N1 RH1 RH2 N2 . . . . -17.60(11) ?
N1 RH1 RH2 N2 3 . . . -107.60(11) ?
N1 RH1 RH2 N2 4 . . . 72.40(11) ?
N1 RH1 N1 C1 3 . . . 111.0(2) ?
N1 RH1 N1 C1 4 . . . -64.0(3) ?
RH2 RH1 N1 C1 . . . . 23.5(3) ?
N1 RH1 N1 C8 3 . . . -60.8(3) ?
N1 RH1 N1 C8 4 . . . 124.3(2) ?
RH2 RH1 N1 C8 . . . . -148.3(3) ?
N2 RH2 N2 C1 3 . . . -69.3(3) ?
N2 RH2 N2 C1 4 . . . 105.9(3) ?
RH1 RH2 N2 C1 . . . . 18.3(3) ?
N2 RH2 N2 C14 3 . . . 122.2(2) ?
N2 RH2 N2 C14 4 . . . -62.5(3) ?
RH1 RH2 N2 C14 . . . . -150.2(3) ?
C14 N2 C1 N1 . . . . 162.6(3) ?
RH2 N2 C1 N1 . . . . -5.4(5) ?
C14 N2 C1 C2 . . . . -15.8(5) ?
RH2 N2 C1 C2 . . . . 176.2(2) ?
C8 N1 C1 N2 . . . . 155.8(3) ?
RH1 N1 C1 N2 . . . . -15.7(4) ?
C8 N1 C1 C2 . . . . -25.7(5) ?
RH1 N1 C1 C2 . . . . 162.7(2) ?
N2 C1 C2 C3 . . . . -52.9(5) ?
N1 C1 C2 C3 . . . . 128.7(4) ?
N2 C1 C2 C7 . . . . 131.6(4) ?
N1 C1 C2 C7 . . . . -46.8(5) ?
C7 C2 C3 C4 . . . . 1.1(5) ?
C1 C2 C3 C4 . . . . -174.5(3) ?
C2 C3 C4 C5 . . . . -1.1(6) ?
C3 C4 C5 C6 . . . . -0.4(6) ?
C3 C4 C5 N9 . . . . 178.5(4) ?
C4 C5 C6 C7 . . . . 1.8(6) ?
N9 C5 C6 C7 . . . . -177.1(4) ?
C5 C6 C7 C2 . . . . -1.9(6) ?
C3 C2 C7 C6 . . . . 0.4(5) ?
C1 C2 C7 C6 . . . . 176.1(3) ?
C1 N1 C8 C13 . . . . 138.2(4) ?
RH1 N1 C8 C13 . . . . -50.2(4) ?
C1 N1 C8 C9 . . . . -45.4(5) ?
RH1 N1 C8 C9 . . . . 126.2(3) ?
C13 C8 C9 C10 . . . . 0.1(5) ?
N1 C8 C9 C10 . . . . -176.3(3) ?
C8 C9 C10 C11 . . . . 0.4(6) ?
C9 C10 C11 C12 . . . . 0.0(7) ?
C10 C11 C12 C13 . . . . -1.1(7) ?
C9 C8 C13 C12 . . . . -1.2(6) ?
N1 C8 C13 C12 . . . . 175.2(3) ?
C11 C12 C13 C8 . . . . 1.7(7) ?
C1 N2 C14 C19 . . . . 125.3(4) ?
RH2 N2 C14 C19 . . . . -66.3(4) ?
C1 N2 C14 C15 . . . . -59.3(5) ?
RH2 N2 C14 C15 . . . . 109.0(3) ?
C19 C14 C15 C16 . . . . -0.7(6) ?
N2 C14 C15 C16 . . . . -176.1(3) ?
C14 C15 C16 C17 . . . . 0.6(6) ?
C15 C16 C17 C18 . . . . -0.3(6) ?
C16 C17 C18 C19 . . . . 0.2(7) ?
C15 C14 C19 C18 . . . . 0.5(6) ?
N2 C14 C19 C18 . . . . 176.0(3) ?
C17 C18 C19 C14 . . . . -0.2(7) ?
